data_7245868
loop_
_publ_author_name
'Polo-Cuadrado, Efra\'in'
'Rojas-Pe\~na, Cristian'
'Acosta-Quiroga, Karen'
'Camargo-Ayala, Lorena'
'Brito, Iv\'an'
'Cisterna, Jonathan'
'Moncada, F\'elix'
'Trilleras, Jorge'
'Rodr\'iguez-N\'u\~nez, Yeray A.'
'Gutierrez, Margarita'

_publ_section_title
;
 Design, synthesis, theoretical study, antioxidant, and anticholinesterase
 activities of new pyrazolo-fused phenanthrolines
;
_journal_issue 51
_journal_name_full 'RSC Advances'
_journal_page_first 33032
_journal_page_last 33048
_journal_paper_doi 10.1039/D2RA05532E
_journal_volume 12
_journal_year 2022
_chemical_formula_moiety 'C28 H22 N6'
_chemical_formula_sum 'C28 H22 N6'
_chemical_formula_weight 442.51
_space_group_crystal_system monoclinic
_space_group_IT_number 14
_space_group_name_Hall '-P 2ybc'
_space_group_name_H-M_alt 'P 1 21/c 1'
_atom_sites_solution_hydrogens mixed
_atom_sites_solution_primary direct
_audit_creation_date 2022-07-18
_audit_creation_method
;
Olex2 1.5
(compiled 2022.04.07 svn.rca3783a0 for OlexSys, GUI svn.r6498)
;
_audit_update_record
;
2022-08-11 deposited with the CCDC.	2022-11-03 downloaded from the CCDC.
;
_cell_angle_alpha 90
_cell_angle_beta 101.663(3)
_cell_angle_gamma 90
_cell_formula_units_Z 4
_cell_length_a 10.4257(14)
_cell_length_b 13.8104(17)
_cell_length_c 16.570(2)
_cell_measurement_reflns_used 5925
_cell_measurement_temperature 296.86
_cell_measurement_theta_max 25.94
_cell_measurement_theta_min 2.91
_cell_volume 2336.5(5)
_computing_cell_refinement 'SAINT v8.37A (Bruker, 2015)'
_computing_data_reduction 'SAINT v8.37A (Bruker, 2015)'
_computing_molecular_graphics 'Olex2 1.5 (Dolomanov et al., 2009)'
_computing_publication_material 'Olex2 1.5 (Dolomanov et al., 2009)'
_computing_structure_refinement 'SHELXL 2018/3 (Sheldrick, 2015)'
_computing_structure_solution 'SHELXS  (Sheldrick, 2008)'
_diffrn_ambient_temperature 296.86
_diffrn_measured_fraction_theta_full 0.999
_diffrn_measured_fraction_theta_max 0.997
_diffrn_measurement_device_type 'Bruker APEX-II CCD'
_diffrn_measurement_method '\f and \w scans'
_diffrn_radiation_type MoK\a
_diffrn_radiation_wavelength 0.71073
_diffrn_reflns_av_R_equivalents 0.0433
_diffrn_reflns_av_unetI/netI 0.0357
_diffrn_reflns_Laue_measured_fraction_full 0.999
_diffrn_reflns_Laue_measured_fraction_max 0.997
_diffrn_reflns_limit_h_max 12
_diffrn_reflns_limit_h_min -12
_diffrn_reflns_limit_k_max 17
_diffrn_reflns_limit_k_min -16
_diffrn_reflns_limit_l_max 20
_diffrn_reflns_limit_l_min -20
_diffrn_reflns_number 18109
_diffrn_reflns_point_group_measured_fraction_full 0.999
_diffrn_reflns_point_group_measured_fraction_max 0.997
_diffrn_reflns_theta_full 25.242
_diffrn_reflns_theta_max 26.045
_diffrn_reflns_theta_min 2.873
_diffrn_source_current 30.0
_diffrn_source_power 1.5
_diffrn_source_voltage 50.0
_diffrn_standards_number 0
_exptl_absorpt_coefficient_mu 0.078
_exptl_absorpt_correction_T_max 0.7453
_exptl_absorpt_correction_T_min 0.6121
_exptl_absorpt_correction_type multi-scan
_exptl_absorpt_process_details
;
SADABS-2016/2 (Bruker,2016/2) was used for absorption correction.
wR2(int) was 0.0682 before and 0.0522 after correction.
The Ratio of minimum to maximum transmission is 0.8213.
The \l/2 correction factor is Not present.
;
_exptl_crystal_colour 'clear light yellow'
_exptl_crystal_colour_lustre clear
_exptl_crystal_colour_modifier light
_exptl_crystal_colour_primary yellow
_exptl_crystal_density_diffrn 1.258
_exptl_crystal_description block
_exptl_crystal_F_000 928
_exptl_crystal_size_max 0.21
_exptl_crystal_size_mid 0.18
_exptl_crystal_size_min 0.15
_refine_diff_density_max 0.401
_refine_diff_density_min -0.262
_refine_diff_density_rms 0.052
_refine_ls_extinction_coef 0.0076(10)
_refine_ls_extinction_expression Fc^*^=kFc[1+0.001xFc^2^\l^3^/sin(2\q)]^-1/4^
_refine_ls_extinction_method 'SHELXL-2018/3 (Sheldrick 2018)'
_refine_ls_goodness_of_fit_ref 1.053
_refine_ls_hydrogen_treatment mixed
_refine_ls_matrix_type full
_refine_ls_number_parameters 336
_refine_ls_number_reflns 4602
_refine_ls_number_restraints 0
_refine_ls_restrained_S_all 1.053
_refine_ls_R_factor_all 0.0963
_refine_ls_R_factor_gt 0.0604
_refine_ls_shift/su_max 0.000
_refine_ls_shift/su_mean 0.000
_refine_ls_structure_factor_coef Fsqd
_refine_ls_weighting_details 'w=1/[\s^2^(Fo^2^)+(0.0461P)^2^+2.6132P] where P=(Fo^2^+2Fc^2^)/3'
_refine_ls_weighting_scheme calc
_refine_ls_wR_factor_gt 0.1327
_refine_ls_wR_factor_ref 0.1641
_reflns_Friedel_coverage 0.000
_reflns_number_gt 3161
_reflns_number_total 4602
_reflns_threshold_expression 'I > 2\s(I)'
_cod_data_source_file d2ra05532e2.cif
_cod_data_source_block mg_k4me2021
_cod_original_cell_volume 2336.6(5)
_cod_database_code 7245868
_shelx_shelxl_version_number 2018/3
_shelx_space_group_comment
;
The symmetry employed for this shelxl refinement is uniquely defined
by the following loop, which should always be used as a source of
symmetry information in preference to the above space-group names.
They are only intended as comments.
;
_shelx_estimated_absorpt_t_max 0.988
_shelx_estimated_absorpt_t_min 0.984
_olex2_refinement_description
;
1. Uiso/Uaniso restraints and constraints
Uanis(C13A) = Uanis(C13B) = Uanis(C13C)
Uanis(C12C) = Uanis(C12B) = Uanis(C12A)
Uanis(C29A) = Uanis(C29B)
Uanis(N33A) = Uanis(N33B)
2. Others
 Fixed Sof: C29A(0.5) C12B(0.3333) H12A(0.3333) H12B(0.3333) C13B(0.3333)
 H13A(0.3333) H13B(0.3333) C12A(0.3333) H12C(0.3333) H12D(0.3333) C13C(0.3333)
 H13C(0.3333) H13D(0.3333) C13A(0.3333) H13E(0.3333) H13F(0.3333) C12C(0.3333)
 H12E(0.3333) H12F(0.3333) N33B(0.5) N33A(0.5) C29B(0.5)
3.a Secondary CH2 refined with riding coordinates:
 C12B(H12A,H12B), C13B(H13A,H13B), C12A(H12C,H12D), C13C(H13C,H13D), C13A(H13E,
 H13F), C12C(H12E,H12F)
3.b Aromatic/amide H refined with riding coordinates:
 C11(H11), C30(H30), C34(H34), C16(H16), C20(H20), C26(H26), C27(H27),
 C17(H17), C18(H18), C19(H19)
3.c Idealised Me refined as rotating group:
 C6(H6A,H6B,H6C), C35(H35A,H35B,H35C)
;
_olex2_submission_special_instructions 'No special instructions were received'

loop_
_space_group_symop_operation_xyz
'x, y, z'
'-x, y+1/2, -z+1/2'
'-x, -y, -z'
'x, -y-1/2, z-1/2'

loop_
_atom_site_label
_atom_site_type_symbol
_atom_site_fract_x
_atom_site_fract_y
_atom_site_fract_z
_atom_site_U_iso_or_equiv
_atom_site_adp_type
_atom_site_occupancy
_atom_site_site_symmetry_order
_atom_site_calc_flag
_atom_site_refinement_flags_posn
_atom_site_refinement_flags_adp
_atom_site_refinement_flags_occupancy
_atom_site_disorder_assembly
_atom_site_disorder_group
N24 N 0.7226(2) 0.20350(14) 0.07637(13) 0.0408(5) Uani 1 1 d . . . . .
N1 N 1.08194(19) -0.15439(14) 0.15804(12) 0.0378(5) Uani 1 1 d . . . . .
N8 N 0.9051(2) -0.10976(14) 0.04325(12) 0.0392(5) Uani 1 1 d . . . . .
C15 C 0.7168(2) 0.12358(16) 0.02956(14) 0.0327(5) Uani 1 1 d . . . . .
C21 C 0.5449(2) 0.18738(17) -0.07452(15) 0.0361(5) Uani 1 1 d . . . . .
C9 C 0.8186(2) -0.03869(17) 0.01866(15) 0.0377(6) Uani 1 1 d . . . . .
C23 C 0.6433(2) 0.27747(17) 0.04897(15) 0.0393(6) Uani 1 1 d . . . . .
C14 C 0.6287(2) 0.11064(17) -0.04545(15) 0.0358(5) Uani 1 1 d . . . . .
C2 C 0.9868(2) -0.09393(16) 0.11583(14) 0.0344(5) Uani 1 1 d . . . . .
C25 C 0.4456(2) 0.18358(17) -0.15275(15) 0.0384(6) Uani 1 1 d . . . . .
C10 C 0.8118(2) 0.04790(16) 0.06289(14) 0.0328(5) Uani 1 1 d . . . . .
N5 N 1.1396(2) -0.11283(15) 0.23326(13) 0.0446(5) Uani 1 1 d . . . . .
C11 C 0.8982(2) 0.06135(18) 0.13726(15) 0.0408(6) Uani 1 1 d . . . . .
H11 H 0.896928 0.118015 0.167409 0.049 Uiso 1 1 calc R U . . .
C22 C 0.5539(2) 0.27171(17) -0.02692(16) 0.0398(6) Uani 1 1 d . . . . .
C3 C 0.9862(2) -0.01172(17) 0.16543(15) 0.0386(6) Uani 1 1 d . . . . .
N32 N 0.6531(3) 0.35670(18) 0.09768(16) 0.0561(7) Uani 1 1 d . . . . .
C4 C 1.0827(3) -0.02769(18) 0.23770(16) 0.0442(6) Uani 1 1 d . . . . .
C7 C 1.1248(2) -0.24753(17) 0.13844(16) 0.0378(6) Uani 1 1 d . . . . .
C30 C 0.3142(3) 0.2000(2) -0.15079(18) 0.0487(7) Uani 1 1 d . . . . .
H30 H 0.289339 0.210431 -0.100669 0.058 Uiso 1 1 calc R U . . .
C29A C 0.469(4) 0.352(3) -0.0464(19) 0.043(3) Uani 0.5 1 d . . P A 1
C34 C 0.2208(3) 0.2009(2) -0.2233(2) 0.0553(8) Uani 1 1 d . . . . .
H34 H 0.133570 0.211269 -0.220667 0.066 Uiso 1 1 calc R U . . .
C16 C 1.2083(3) -0.30023(19) 0.19852(18) 0.0512(7) Uani 1 1 d . . . . .
H16 H 1.234058 -0.275699 0.251595 0.061 Uiso 1 1 calc R U . . .
C28 C 0.2528(3) 0.1870(2) -0.29854(19) 0.0534(8) Uani 1 1 d . . . . .
C20 C 1.0859(3) -0.2846(2) 0.06035(18) 0.0518(7) Uani 1 1 d . . . . .
H20 H 1.030203 -0.249437 0.019952 0.062 Uiso 1 1 calc R U . . .
C26 C 0.4782(3) 0.1673(2) -0.22800(18) 0.0546(7) Uani 1 1 d . . . . .
H26 H 0.564792 0.154729 -0.230800 0.066 Uiso 1 1 calc R U . . .
C12B C 0.730(2) -0.0594(12) -0.0664(16) 0.045(2) Uani 0.3333 1 d . . P B 2
H12A H 0.783773 -0.060431 -0.107742 0.054 Uiso 0.3333 1 calc R U P B 2
H12B H 0.691381 -0.123139 -0.065094 0.054 Uiso 0.3333 1 calc R U P B 2
C13B C 0.6197(15) 0.0148(10) -0.0921(8) 0.041(2) Uani 0.3333 1 d . . P B 2
H13A H 0.614213 0.029380 -0.149953 0.049 Uiso 0.3333 1 calc R U P B 2
H13B H 0.538007 -0.016100 -0.087330 0.049 Uiso 0.3333 1 calc R U P B 2
C6 C 1.1194(4) 0.0371(2) 0.3101(2) 0.0716(10) Uani 1 1 d . . . . .
H6A H 1.165284 0.000512 0.356331 0.107 Uiso 1 1 calc R U . . .
H6B H 1.041683 0.064620 0.323432 0.107 Uiso 1 1 calc R U . . .
H6C H 1.174886 0.087978 0.297540 0.107 Uiso 1 1 calc R U . . .
C27 C 0.3822(3) 0.1695(2) -0.30022(18) 0.0609(8) Uani 1 1 d . . . . .
H27 H 0.406316 0.158929 -0.350568 0.073 Uiso 1 1 calc R U . . .
C17 C 1.2525(3) -0.3894(2) 0.1785(2) 0.0626(9) Uani 1 1 d . . . . .
H17 H 1.308828 -0.424734 0.218464 0.075 Uiso 1 1 calc R U . . .
C35 C 0.1489(4) 0.1902(3) -0.3765(2) 0.0818(12) Uani 1 1 d . . . . .
H35A H 0.088352 0.137898 -0.376313 0.123 Uiso 1 1 calc R U . . .
H35B H 0.189415 0.184060 -0.423394 0.123 Uiso 1 1 calc R U . . .
H35C H 0.102916 0.250742 -0.379432 0.123 Uiso 1 1 calc R U . . .
C18 C 1.2149(3) -0.4269(2) 0.1006(2) 0.0621(8) Uani 1 1 d . . . . .
H18 H 1.246178 -0.486759 0.087586 0.074 Uiso 1 1 calc R U . . .
C19 C 1.1306(3) -0.3750(2) 0.0424(2) 0.0619(8) Uani 1 1 d . . . . .
H19 H 1.102869 -0.400781 -0.010025 0.074 Uiso 1 1 calc R U . . .
C12A C 0.738(3) -0.0375(12) -0.0662(16) 0.045(2) Uani 0.3333 1 d . . P B 1
H12C H 0.800962 -0.042416 -0.102064 0.054 Uiso 0.3333 1 calc R U P B 1
H12D H 0.690903 -0.098298 -0.071776 0.054 Uiso 0.3333 1 calc R U P B 1
C13C C 0.6116(17) 0.0028(11) -0.0698(8) 0.041(2) Uani 0.3333 1 d . . P B 3
H13C H 0.530028 -0.017755 -0.055490 0.049 Uiso 0.3333 1 calc R U P B 3
H13D H 0.597613 0.000764 -0.129435 0.049 Uiso 0.3333 1 calc R U P B 3
C13A C 0.6525(15) 0.0277(12) -0.1011(9) 0.041(2) Uani 0.3333 1 d . . P B 1
H13E H 0.569724 -0.004713 -0.121516 0.049 Uiso 0.3333 1 calc R U P B 1
H13F H 0.682062 0.054558 -0.148222 0.049 Uiso 0.3333 1 calc R U P B 1
C12C C 0.6942(14) -0.0626(11) -0.0438(8) 0.045(2) Uani 0.3333 1 d . . P B 3
H12E H 0.720807 -0.090774 -0.091447 0.054 Uiso 0.3333 1 calc R U P B 3
H12F H 0.648831 -0.112913 -0.019773 0.054 Uiso 0.3333 1 calc R U P B 3
N33B N 0.437(9) 0.429(7) -0.078(7) 0.086(12) Uani 0.5 1 d . . P A 2
N33A N 0.414(9) 0.426(7) -0.065(7) 0.086(12) Uani 0.5 1 d . . P A 1
C29B C 0.489(4) 0.361(3) -0.0628(19) 0.043(3) Uani 0.5 1 d . . P A 2
H32A H 0.614(3) 0.411(3) 0.080(2) 0.073(10) Uiso 1 1 d . . . . .
H32B H 0.715(3) 0.357(2) 0.146(2) 0.074(10) Uiso 1 1 d . . . . .

loop_
_atom_site_aniso_label
_atom_site_aniso_U_11
_atom_site_aniso_U_22
_atom_site_aniso_U_33
_atom_site_aniso_U_23
_atom_site_aniso_U_13
_atom_site_aniso_U_12
N24 0.0472(12) 0.0312(10) 0.0385(11) -0.0007(9) -0.0043(9) 0.0073(9)
N1 0.0382(11) 0.0336(11) 0.0362(11) 0.0005(9) -0.0051(9) 0.0045(9)
N8 0.0422(12) 0.0348(11) 0.0352(11) -0.0004(9) -0.0053(9) 0.0065(9)
C15 0.0345(12) 0.0275(11) 0.0342(12) 0.0035(9) 0.0028(10) 0.0017(9)
C21 0.0315(12) 0.0343(12) 0.0394(13) 0.0040(10) 0.0001(10) -0.0009(10)
C9 0.0419(14) 0.0328(12) 0.0340(13) 0.0000(10) -0.0024(10) 0.0047(10)
C23 0.0414(14) 0.0317(12) 0.0406(14) 0.0015(11) -0.0022(11) 0.0054(10)
C14 0.0347(13) 0.0319(12) 0.0369(13) -0.0002(10) -0.0018(10) 0.0018(10)
C2 0.0344(12) 0.0316(12) 0.0349(13) 0.0043(10) 0.0015(10) 0.0004(10)
C25 0.0357(13) 0.0325(12) 0.0413(14) 0.0047(10) -0.0052(10) 0.0005(10)
C10 0.0348(12) 0.0289(11) 0.0328(12) 0.0031(9) 0.0023(10) 0.0029(9)
N5 0.0434(12) 0.0395(12) 0.0432(12) -0.0014(10) -0.0092(10) 0.0039(10)
C11 0.0441(14) 0.0334(12) 0.0393(14) -0.0039(11) -0.0046(11) 0.0056(11)
C22 0.0387(13) 0.0309(12) 0.0440(14) 0.0023(11) -0.0056(11) 0.0055(10)
C3 0.0393(13) 0.0345(13) 0.0365(13) -0.0003(10) -0.0052(10) 0.0036(10)
N32 0.0689(17) 0.0361(13) 0.0515(15) -0.0076(11) -0.0158(13) 0.0152(12)
C4 0.0423(14) 0.0383(13) 0.0439(15) -0.0027(11) -0.0107(11) 0.0052(11)
C7 0.0359(13) 0.0303(12) 0.0455(14) 0.0020(10) 0.0037(11) 0.0026(10)
C30 0.0406(15) 0.0483(16) 0.0535(17) 0.0060(13) 0.0006(12) -0.0019(12)
C29A 0.044(9) 0.034(6) 0.044(10) 0.004(6) -0.006(5) 0.003(5)
C34 0.0346(14) 0.0508(17) 0.073(2) 0.0094(15) -0.0073(13) -0.0046(12)
C16 0.0602(18) 0.0403(15) 0.0467(16) 0.0042(12) -0.0044(13) 0.0088(13)
C28 0.0502(17) 0.0411(15) 0.0572(18) 0.0068(13) -0.0167(14) -0.0054(13)
C20 0.0547(17) 0.0460(15) 0.0483(16) -0.0025(13) -0.0046(13) 0.0126(13)
C26 0.0434(16) 0.0664(19) 0.0488(17) 0.0012(14) -0.0033(13) 0.0015(14)
C12B 0.058(5) 0.029(4) 0.039(4) -0.012(5) -0.013(2) 0.012(5)
C13B 0.050(5) 0.034(4) 0.032(5) 0.000(3) -0.009(4) 0.005(3)
C6 0.081(2) 0.0556(19) 0.0595(19) -0.0176(16) -0.0298(17) 0.0194(17)
C27 0.0603(19) 0.075(2) 0.0412(16) 0.0007(15) -0.0045(14) -0.0003(16)
C17 0.069(2) 0.0434(16) 0.067(2) 0.0077(15) -0.0045(16) 0.0183(15)
C35 0.078(2) 0.070(2) 0.075(2) 0.0136(19) -0.0376(19) -0.0096(19)
C18 0.069(2) 0.0396(15) 0.074(2) -0.0022(15) 0.0063(17) 0.0135(15)
C19 0.071(2) 0.0523(18) 0.0575(19) -0.0130(15) 0.0012(16) 0.0121(15)
C12A 0.058(5) 0.029(4) 0.039(4) -0.012(5) -0.013(2) 0.012(5)
C13C 0.050(5) 0.034(4) 0.032(5) 0.000(3) -0.009(4) 0.005(3)
C13A 0.050(5) 0.034(4) 0.032(5) 0.000(3) -0.009(4) 0.005(3)
C12C 0.058(5) 0.029(4) 0.039(4) -0.012(5) -0.013(2) 0.012(5)
N33B 0.08(2) 0.045(4) 0.11(2) -0.011(12) -0.042(15) 0.021(13)
N33A 0.08(2) 0.045(4) 0.11(2) -0.011(12) -0.042(15) 0.021(13)
C29B 0.044(9) 0.034(6) 0.044(10) 0.004(6) -0.006(5) 0.003(5)

loop_
_atom_type_symbol
_atom_type_description
_atom_type_scat_dispersion_real
_atom_type_scat_dispersion_imag
_atom_type_scat_source
C C 0.0033 0.0016 'International Tables Vol C Tables 4.2.6.8 and 6.1.1.4'
H H 0.0000 0.0000 'International Tables Vol C Tables 4.2.6.8 and 6.1.1.4'
N N 0.0061 0.0033 'International Tables Vol C Tables 4.2.6.8 and 6.1.1.4'

loop_
_geom_angle_atom_site_label_1
_geom_angle_atom_site_label_2
_geom_angle_atom_site_label_3
_geom_angle
_geom_angle_site_symmetry_1
_geom_angle_site_symmetry_3
_geom_angle_publ_flag
C23 N24 C15 118.7(2) . . ?
C2 N1 N5 109.95(19) . . ?
C2 N1 C7 131.4(2) . . ?
N5 N1 C7 118.60(19) . . ?
C9 N8 C2 114.8(2) . . ?
N24 C15 C14 124.2(2) . . ?
N24 C15 C10 114.8(2) . . ?
C14 C15 C10 121.0(2) . . ?
C14 C21 C25 123.4(2) . . ?
C14 C21 C22 118.1(2) . . ?
C22 C21 C25 118.5(2) . . ?
N8 C9 C10 124.3(2) . . ?
N8 C9 C12B 112.5(9) . . ?
N8 C9 C12A 120.8(8) . . ?
N8 C9 C12C 118.5(6) . . ?
C10 C9 C12B 123.1(9) . . ?
C10 C9 C12A 113.9(8) . . ?
C10 C9 C12C 114.3(6) . . ?
N24 C23 C22 120.9(2) . . ?
N24 C23 N32 116.7(2) . . ?
N32 C23 C22 122.4(2) . . ?
C15 C14 C13B 121.5(6) . . ?
C15 C14 C13C 112.1(6) . . ?
C15 C14 C13A 118.4(6) . . ?
C21 C14 C15 117.5(2) . . ?
C21 C14 C13B 120.9(6) . . ?
C21 C14 C13C 127.7(6) . . ?
C21 C14 C13A 122.0(6) . . ?
N1 C2 C3 106.4(2) . . ?
N8 C2 N1 128.2(2) . . ?
N8 C2 C3 125.4(2) . . ?
C30 C25 C21 119.2(2) . . ?
C26 C25 C21 122.7(2) . . ?
C26 C25 C30 118.1(2) . . ?
C9 C10 C15 120.5(2) . . ?
C11 C10 C15 120.5(2) . . ?
C11 C10 C9 119.0(2) . . ?
C4 N5 N1 107.35(19) . . ?
C10 C11 H11 120.9 . . ?
C3 C11 C10 118.1(2) . . ?
C3 C11 H11 120.9 . . ?
C21 C22 C23 120.5(2) . . ?
C21 C22 C29A 123.8(16) . . ?
C21 C22 C29B 119.7(15) . . ?
C23 C22 C29A 115.5(16) . . ?
C23 C22 C29B 118.8(15) . . ?
C2 C3 C4 106.4(2) . . ?
C11 C3 C2 118.4(2) . . ?
C11 C3 C4 135.2(2) . . ?
C23 N32 H32A 121(2) . . ?
C23 N32 H32B 118(2) . . ?
H32A N32 H32B 120(3) . . ?
N5 C4 C3 109.9(2) . . ?
N5 C4 C6 122.3(2) . . ?
C3 C4 C6 127.8(2) . . ?
C16 C7 N1 119.4(2) . . ?
C20 C7 N1 120.4(2) . . ?
C20 C7 C16 120.2(2) . . ?
C25 C30 H30 119.9 . . ?
C34 C30 C25 120.2(3) . . ?
C34 C30 H30 119.9 . . ?
N33A C29A C22 170(5) . . ?
C30 C34 H34 119.0 . . ?
C28 C34 C30 122.1(3) . . ?
C28 C34 H34 119.0 . . ?
C7 C16 H16 120.4 . . ?
C17 C16 C7 119.1(3) . . ?
C17 C16 H16 120.4 . . ?
C34 C28 C27 117.6(3) . . ?
C34 C28 C35 120.8(3) . . ?
C27 C28 C35 121.6(3) . . ?
C7 C20 H20 120.3 . . ?
C7 C20 C19 119.3(3) . . ?
C19 C20 H20 120.3 . . ?
C25 C26 H26 119.7 . . ?
C25 C26 C27 120.5(3) . . ?
C27 C26 H26 119.7 . . ?
C9 C12B H12A 108.8 . . ?
C9 C12B H12B 108.8 . . ?
H12A C12B H12B 107.7 . . ?
C13B C12B C9 114.0(17) . . ?
C13B C12B H12A 108.8 . . ?
C13B C12B H12B 108.8 . . ?
C14 C13B C12B 118.2(13) . . ?
C14 C13B H13A 107.8 . . ?
C14 C13B H13B 107.8 . . ?
C12B C13B H13A 107.8 . . ?
C12B C13B H13B 107.8 . . ?
H13A C13B H13B 107.1 . . ?
C4 C6 H6A 109.5 . . ?
C4 C6 H6B 109.5 . . ?
C4 C6 H6C 109.5 . . ?
H6A C6 H6B 109.5 . . ?
H6A C6 H6C 109.5 . . ?
H6B C6 H6C 109.5 . . ?
C28 C27 C26 121.4(3) . . ?
C28 C27 H27 119.3 . . ?
C26 C27 H27 119.3 . . ?
C16 C17 H17 119.4 . . ?
C18 C17 C16 121.2(3) . . ?
C18 C17 H17 119.4 . . ?
C28 C35 H35A 109.5 . . ?
C28 C35 H35B 109.5 . . ?
C28 C35 H35C 109.5 . . ?
H35A C35 H35B 109.5 . . ?
H35A C35 H35C 109.5 . . ?
H35B C35 H35C 109.5 . . ?
C17 C18 H18 120.5 . . ?
C19 C18 C17 119.0(3) . . ?
C19 C18 H18 120.5 . . ?
C20 C19 H19 119.4 . . ?
C18 C19 C20 121.1(3) . . ?
C18 C19 H19 119.4 . . ?
C9 C12A H12C 105.1 . . ?
C9 C12A H12D 105.1 . . ?
H12C C12A H12D 105.9 . . ?
C13A C12A C9 128.8(17) . . ?
C13A C12A H12C 105.1 . . ?
C13A C12A H12D 105.1 . . ?
C14 C13C H13C 106.2 . . ?
C14 C13C H13D 106.2 . . ?
H13C C13C H13D 106.4 . . ?
C12C C13C C14 124.5(14) . . ?
C12C C13C H13C 106.2 . . ?
C12C C13C H13D 106.2 . . ?
C14 C13A H13E 108.4 . . ?
C14 C13A H13F 108.4 . . ?
C12A C13A C14 115.3(15) . . ?
C12A C13A H13E 108.4 . . ?
C12A C13A H13F 108.4 . . ?
H13E C13A H13F 107.5 . . ?
C9 C12C H12E 107.2 . . ?
C9 C12C H12F 107.2 . . ?
C13C C12C C9 120.4(13) . . ?
C13C C12C H12E 107.2 . . ?
C13C C12C H12F 107.2 . . ?
H12E C12C H12F 106.9 . . ?
N33B C29B C22 169(6) . . ?

loop_
_geom_bond_atom_site_label_1
_geom_bond_atom_site_label_2
_geom_bond_distance
_geom_bond_site_symmetry_2
_geom_bond_publ_flag
N24 C15 1.343(3) . ?
N24 C23 1.335(3) . ?
N1 C2 1.375(3) . ?
N1 N5 1.393(3) . ?
N1 C7 1.421(3) . ?
N8 C9 1.340(3) . ?
N8 C2 1.344(3) . ?
C15 C14 1.399(3) . ?
C15 C10 1.469(3) . ?
C21 C14 1.396(3) . ?
C21 C25 1.488(3) . ?
C21 C22 1.399(3) . ?
C9 C10 1.412(3) . ?
C9 C12B 1.55(2) . ?
C9 C12A 1.48(3) . ?
C9 C12C 1.523(16) . ?
C23 C22 1.408(3) . ?
C23 N32 1.351(3) . ?
C14 C13B 1.527(15) . ?
C14 C13C 1.544(16) . ?
C14 C13A 1.522(18) . ?
C2 C3 1.402(3) . ?
C25 C30 1.395(4) . ?
C25 C26 1.375(4) . ?
C10 C11 1.384(3) . ?
N5 C4 1.325(3) . ?
C11 H11 0.9300 . ?
C11 C3 1.380(3) . ?
C22 C29A 1.41(4) . ?
C22 C29B 1.47(4) . ?
C3 C4 1.417(3) . ?
N32 H32A 0.87(4) . ?
N32 H32B 0.92(4) . ?
C4 C6 1.484(4) . ?
C7 C16 1.388(3) . ?
C7 C20 1.375(4) . ?
C30 H30 0.9300 . ?
C30 C34 1.385(4) . ?
C29A N33A 1.19(10) . ?
C34 H34 0.9300 . ?
C34 C28 1.368(4) . ?
C16 H16 0.9300 . ?
C16 C17 1.379(4) . ?
C28 C27 1.377(4) . ?
C28 C35 1.509(4) . ?
C20 H20 0.9300 . ?
C20 C19 1.384(4) . ?
C26 H26 0.9300 . ?
C26 C27 1.396(4) . ?
C12B H12A 0.9700 . ?
C12B H12B 0.9700 . ?
C12B C13B 1.53(3) . ?
C13B H13A 0.9700 . ?
C13B H13B 0.9700 . ?
C6 H6A 0.9600 . ?
C6 H6B 0.9600 . ?
C6 H6C 0.9600 . ?
C27 H27 0.9300 . ?
C17 H17 0.9300 . ?
C17 C18 1.372(4) . ?
C35 H35A 0.9600 . ?
C35 H35B 0.9600 . ?
C35 H35C 0.9600 . ?
C18 H18 0.9300 . ?
C18 C19 1.369(4) . ?
C19 H19 0.9300 . ?
C12A H12C 0.9700 . ?
C12A H12D 0.9700 . ?
C12A C13A 1.32(3) . ?
C13C H13C 0.9700 . ?
C13C H13D 0.9700 . ?
C13C C12C 1.26(2) . ?
C13A H13E 0.9700 . ?
C13A H13F 0.9700 . ?
C12C H12E 0.9700 . ?
C12C H12F 0.9700 . ?
N33B C29B 1.09(10) . ?

loop_
_geom_hbond_atom_site_label_D
_geom_hbond_atom_site_label_H
_geom_hbond_atom_site_label_A
_geom_hbond_distance_DH
_geom_hbond_distance_HA
_geom_hbond_distance_DA
_geom_hbond_angle_DHA
_geom_hbond_site_symmetry_A
_geom_hbond_publ_flag
C30 H30 N8 0.93 2.78 3.407(4) 125.6 3_655 yes
C20 H20 N8 0.93 2.40 3.042(3) 125.8 . yes
N32 H32A N33B 0.87(4) 2.89(11) 3.45(11) 124(3) . yes
N32 H32A N33B 0.87(4) 2.28(11) 3.10(10) 158(4) 3_665 yes
N32 H32A N33A 0.87(4) 2.28(11) 3.10(10) 157(4) 3_665 yes
N32 H32A N33A 0.87(4) 2.85(11) 3.42(11) 124(3) . yes
N32 H32B N5 0.92(4) 2.30(4) 3.202(3) 169(3) 2_755 yes

loop_
_geom_torsion_atom_site_label_1
_geom_torsion_atom_site_label_2
_geom_torsion_atom_site_label_3
_geom_torsion_atom_site_label_4
_geom_torsion
_geom_torsion_site_symmetry_1
_geom_torsion_site_symmetry_2
_geom_torsion_site_symmetry_3
_geom_torsion_site_symmetry_4
_geom_torsion_publ_flag
N24 C15 C14 C21 2.3(4) . . . . ?
N24 C15 C14 C13B -174.9(6) . . . . ?
N24 C15 C14 C13C -160.3(6) . . . . ?
N24 C15 C14 C13A 166.4(5) . . . . ?
N24 C15 C10 C9 -178.2(2) . . . . ?
N24 C15 C10 C11 0.3(3) . . . . ?
N24 C23 C22 C21 1.1(4) . . . . ?
N24 C23 C22 C29A 175.7(10) . . . . ?
N24 C23 C22 C29B -167.3(11) . . . . ?
N1 C2 C3 C11 -179.8(2) . . . . ?
N1 C2 C3 C4 -0.7(3) . . . . ?
N1 N5 C4 C3 0.1(3) . . . . ?
N1 N5 C4 C6 179.7(3) . . . . ?
N1 C7 C16 C17 -178.2(3) . . . . ?
N1 C7 C20 C19 179.1(3) . . . . ?
N8 C9 C10 C15 177.6(2) . . . . ?
N8 C9 C10 C11 -0.9(4) . . . . ?
N8 C9 C12B C13B 173.5(10) . . . . ?
N8 C9 C12A C13A -177.7(17) . . . . ?
N8 C9 C12C C13C -178.5(9) . . . . ?
N8 C2 C3 C11 -2.3(4) . . . . ?
N8 C2 C3 C4 176.7(2) . . . . ?
C15 N24 C23 C22 0.9(4) . . . . ?
C15 N24 C23 N32 -179.5(2) . . . . ?
C15 C14 C13B C12B -14.2(14) . . . . ?
C15 C14 C13C C12C -22.8(14) . . . . ?
C15 C14 C13A C12A 13.8(15) . . . . ?
C15 C10 C11 C3 -179.4(2) . . . . ?
C21 C14 C13B C12B 168.7(11) . . . . ?
C21 C14 C13C C12C 176.7(9) . . . . ?
C21 C14 C13A C12A 177.1(13) . . . . ?
C21 C25 C30 C34 177.3(2) . . . . ?
C21 C25 C26 C27 -176.6(3) . . . . ?
C21 C22 C29A N33A -111(35) . . . . ?
C21 C22 C29B N33B 143(33) . . . . ?
C9 N8 C2 N1 177.5(2) . . . . ?
C9 N8 C2 C3 0.6(4) . . . . ?
C9 C10 C11 C3 -0.9(4) . . . . ?
C9 C12B C13B C14 15.2(19) . . . . ?
C9 C12A C13A C14 -3(3) . . . . ?
C23 N24 C15 C14 -2.7(4) . . . . ?
C23 N24 C15 C10 177.3(2) . . . . ?
C23 C22 C29A N33A 74(35) . . . . ?
C23 C22 C29B N33B -48(33) . . . . ?
C14 C15 C10 C9 1.7(4) . . . . ?
C14 C15 C10 C11 -179.8(2) . . . . ?
C14 C21 C25 C30 122.9(3) . . . . ?
C14 C21 C25 C26 -59.1(4) . . . . ?
C14 C21 C22 C23 -1.4(4) . . . . ?
C14 C21 C22 C29A -175.5(11) . . . . ?
C14 C21 C22 C29B 166.9(12) . . . . ?
C14 C13C C12C C9 2.7(18) . . . . ?
C2 N1 N5 C4 -0.6(3) . . . . ?
C2 N1 C7 C16 -169.1(3) . . . . ?
C2 N1 C7 C20 12.0(4) . . . . ?
C2 N8 C9 C10 1.0(4) . . . . ?
C2 N8 C9 C12B 178.3(9) . . . . ?
C2 N8 C9 C12A 169.1(11) . . . . ?
C2 N8 C9 C12C -158.4(6) . . . . ?
C2 C3 C4 N5 0.4(3) . . . . ?
C2 C3 C4 C6 -179.1(3) . . . . ?
C25 C21 C14 C15 -179.4(2) . . . . ?
C25 C21 C14 C13B -2.2(6) . . . . ?
C25 C21 C14 C13C -19.8(7) . . . . ?
C25 C21 C14 C13A 17.1(6) . . . . ?
C25 C21 C22 C23 177.8(2) . . . . ?
C25 C21 C22 C29A 3.8(11) . . . . ?
C25 C21 C22 C29B -13.9(12) . . . . ?
C25 C30 C34 C28 -0.7(4) . . . . ?
C25 C26 C27 C28 -0.6(5) . . . . ?
C10 C15 C14 C21 -177.6(2) . . . . ?
C10 C15 C14 C13B 5.2(6) . . . . ?
C10 C15 C14 C13C 19.8(7) . . . . ?
C10 C15 C14 C13A -13.5(6) . . . . ?
C10 C9 C12B C13B -9.2(18) . . . . ?
C10 C9 C12A C13A -9(3) . . . . ?
C10 C9 C12C C13C 20.0(13) . . . . ?
C10 C11 C3 C2 2.4(4) . . . . ?
C10 C11 C3 C4 -176.3(3) . . . . ?
N5 N1 C2 N8 -176.5(2) . . . . ?
N5 N1 C2 C3 0.9(3) . . . . ?
N5 N1 C7 C16 9.1(3) . . . . ?
N5 N1 C7 C20 -169.8(2) . . . . ?
C11 C3 C4 N5 179.2(3) . . . . ?
C11 C3 C4 C6 -0.3(6) . . . . ?
C22 C21 C14 C15 -0.2(4) . . . . ?
C22 C21 C14 C13B 177.0(5) . . . . ?
C22 C21 C14 C13C 159.3(6) . . . . ?
C22 C21 C14 C13A -163.7(6) . . . . ?
C22 C21 C25 C30 -56.2(3) . . . . ?
C22 C21 C25 C26 121.7(3) . . . . ?
N32 C23 C22 C21 -178.5(3) . . . . ?
N32 C23 C22 C29A -4.0(11) . . . . ?
N32 C23 C22 C29B 13.1(11) . . . . ?
C7 N1 C2 N8 1.8(4) . . . . ?
C7 N1 C2 C3 179.2(2) . . . . ?
C7 N1 N5 C4 -179.2(2) . . . . ?
C7 C16 C17 C18 -0.4(5) . . . . ?
C7 C20 C19 C18 -1.4(5) . . . . ?
C30 C25 C26 C27 1.4(4) . . . . ?
C30 C34 C28 C27 1.5(4) . . . . ?
C30 C34 C28 C35 -178.9(3) . . . . ?
C34 C28 C27 C26 -0.9(5) . . . . ?
C16 C7 C20 C19 0.2(4) . . . . ?
C16 C17 C18 C19 -0.8(5) . . . . ?
C20 C7 C16 C17 0.7(4) . . . . ?
C26 C25 C30 C34 -0.8(4) . . . . ?
C12B C9 C10 C15 0.7(11) . . . . ?
C12B C9 C10 C11 -177.8(10) . . . . ?
C17 C18 C19 C20 1.7(5) . . . . ?
C35 C28 C27 C26 179.5(3) . . . . ?
C12A C9 C10 C15 8.9(11) . . . . ?
C12A C9 C10 C11 -169.6(11) . . . . ?
C12C C9 C10 C15 -22.1(6) . . . . ?
C12C C9 C10 C11 159.4(6) . . . . ?
